data_4032323
loop_
_publ_author_name
'Safin, Damir A.'
'Mitoraj, Mariusz P.'
'Babashkina, Maria G.'
'Kubisiak, Piotr'
'Robeyns, Koen'
'Filinchuk, Yaroslav'

_publ_section_title
;
 Alternative Route Toward Nitrones: Experimental and Theoretical Findings.
;
_journal_issue 3
_journal_name_full 'The Journal of organic chemistry'
_journal_page_first 1666
_journal_page_last 1675
_journal_paper_doi 10.1021/acs.joc.6b02821
_journal_volume 82
_journal_year 2017
_chemical_formula_moiety 'C14 H12 N4 O'
_chemical_formula_sum 'C14 H12 N4 O'
_chemical_formula_weight 252.28
_space_group_crystal_system monoclinic
_space_group_IT_number 7
_space_group_name_Hall 'P -2yac'
_space_group_name_H-M_alt 'P 1 n 1'
_symmetry_space_group_name_Hall 'P -2yac'
_symmetry_space_group_name_H-M 'P 1 n 1'
_atom_sites_solution_hydrogens mixed
_audit_creation_method SHELXL-2014/7
_cell_angle_alpha 90
_cell_angle_beta 100.049(13)
_cell_angle_gamma 90
_cell_formula_units_Z 8
_cell_length_a 5.8539(6)
_cell_length_b 27.248(2)
_cell_length_c 15.506(3)
_cell_measurement_reflns_used 2827
_cell_measurement_temperature 150(2)
_cell_measurement_theta_max 24.8600
_cell_measurement_theta_min 3.0540
_cell_volume 2435.4(6)
_computing_cell_refinement
;
CrysAlisPro, Agilent Technologies,
Version 1.171.37.31 (release 14-01-2014 CrysAlis171 .NET)
(compiled Jan 14 2014,18:38:05)
;
_computing_data_collection MAR
_computing_data_reduction
;
CrysAlisPro, Agilent Technologies,
Version 1.171.37.31 (release 14-01-2014 CrysAlis171 .NET)
(compiled Jan 14 2014,18:38:05)
;
_computing_molecular_graphics 'MERCURY (Macrae et al., 2008)'
_computing_publication_material
;

'MERCURY (Macrae et al., 2008), Platon (Spek, 2009)'



;
_computing_structure_refinement 'SHELXL-2014/7 (Sheldrick, 2014)'
_computing_structure_solution 'SHELXS-97 (Sheldrick, 1990)'
_diffrn_ambient_temperature 150(2)
_diffrn_measured_fraction_theta_full 0.946
_diffrn_measured_fraction_theta_max 0.941
_diffrn_measurement_device_type 'MAR345 image plate'
_diffrn_measurement_method '150 images, \D\F 1.2\% '
_diffrn_radiation_monochromator 'Xenocs Fox3D mirror'
_diffrn_radiation_source 'Rigaku UltraX 18 rotating anode'
_diffrn_radiation_type MoK\a
_diffrn_radiation_wavelength 0.71073
_diffrn_reflns_av_R_equivalents 0.0587
_diffrn_reflns_av_unetI/netI 0.0723
_diffrn_reflns_Laue_measured_fraction_full 0.946
_diffrn_reflns_Laue_measured_fraction_max 0.941
_diffrn_reflns_limit_h_max 7
_diffrn_reflns_limit_h_min -7
_diffrn_reflns_limit_k_max 32
_diffrn_reflns_limit_k_min -32
_diffrn_reflns_limit_l_max 18
_diffrn_reflns_limit_l_min -18
_diffrn_reflns_number 15681
_diffrn_reflns_point_group_measured_fraction_full 0.926
_diffrn_reflns_point_group_measured_fraction_max 0.920
_diffrn_reflns_theta_full 25.242
_diffrn_reflns_theta_max 25.306
_diffrn_reflns_theta_min 3.059
_exptl_absorpt_coefficient_mu 0.092
_exptl_absorpt_correction_T_max 1.00000
_exptl_absorpt_correction_T_min 0.72570
_exptl_absorpt_correction_type multi-scan
_exptl_absorpt_process_details
;
CrysAlisPro, Agilent Technologies,
Version 1.171.37.35 (release 13-08-2014 CrysAlis171 .NET)
(compiled Aug 13 2014,18:06:01)
Empirical absorption correction using spherical harmonics,
 implemented in SCALE3 ABSPACK scaling algorithm.
;
_exptl_crystal_colour 'pale yellow'
_exptl_crystal_density_diffrn 1.376
_exptl_crystal_description rod
_exptl_crystal_F_000 1056
_exptl_crystal_size_max 0.65
_exptl_crystal_size_mid 0.08
_exptl_crystal_size_min 0.06
_refine_diff_density_max 0.245
_refine_diff_density_min -0.263
_refine_diff_density_rms 0.059
_refine_ls_abs_structure_details
;
 Flack x determined using 1793 quotients [(I+)-(I-)]/[(I+)+(I-)]
 (Parsons, Flack and Wagner, Acta Cryst. B69 (2013) 249-259).
;
_refine_ls_abs_structure_Flack 3.0(10)
_refine_ls_extinction_method none
_refine_ls_goodness_of_fit_ref 1.022
_refine_ls_hydrogen_treatment mixed
_refine_ls_matrix_type full
_refine_ls_number_parameters 779
_refine_ls_number_reflns 8139
_refine_ls_number_restraints 177
_refine_ls_restrained_S_all 1.022
_refine_ls_R_factor_all 0.1194
_refine_ls_R_factor_gt 0.0709
_refine_ls_shift/su_max 0.000
_refine_ls_shift/su_mean 0.000
_refine_ls_structure_factor_coef Fsqd
_refine_ls_weighting_details 'w=1/[\s^2^(Fo^2^)+(0.0710P)^2^+3.3345P] where P=(Fo^2^+2Fc^2^)/3'
_refine_ls_weighting_scheme calc
_refine_ls_wR_factor_gt 0.1698
_refine_ls_wR_factor_ref 0.1983
_reflns_Friedel_coverage 0.949
_reflns_Friedel_fraction_full 0.905
_reflns_Friedel_fraction_max 0.899
_reflns_number_gt 5354
_reflns_number_total 8139
_reflns_threshold_expression 'I > 2\s(I)'
_cod_data_source_file jo6b02821_si_004.cif
_cod_data_source_block 4'
_cod_original_cell_volume 2435.4(5)
_cod_database_code 4032323
_shelx_shelxl_version_number 2014/7
_shelx_space_group_comment
;
The symmetry employed for this shelxl refinement is uniquely defined
by the following loop, which should always be used as a source of
symmetry information in preference to the above space-group names.
They are only intended as comments.
;

loop_
_space_group_symop_operation_xyz
'x, y, z'
'x+1/2, -y, z+1/2'

loop_
_atom_site_label
_atom_site_type_symbol
_atom_site_fract_x
_atom_site_fract_y
_atom_site_fract_z
_atom_site_U_iso_or_equiv
_atom_site_adp_type
_atom_site_occupancy
_atom_site_site_symmetry_order
_atom_site_calc_flag
_atom_site_refinement_flags_posn
_atom_site_refinement_flags_adp
_atom_site_refinement_flags_occupancy
_atom_site_disorder_assembly
_atom_site_disorder_group
O1 O -0.3489(16) -0.0049(3) 0.6804(7) 0.074(3) Uani 1 1 d . . . . .
N2 N -0.1818(17) 0.0270(3) 0.6780(7) 0.042(2) Uani 1 1 d . . . . .
C3 C 0.055(2) 0.0095(4) 0.7059(9) 0.057(3) Uani 1 1 d . . . . .
H3 H 0.0534 -0.0265 0.6935 0.068 Uiso 1 1 calc R U . . .
N4 N 0.2008(19) 0.0314(3) 0.6517(8) 0.051(3) Uani 1 1 d D . . . .
H4 H 0.363(9) 0.016(3) 0.662(7) 0.061 Uiso 1 1 d D U . . .
N5 N 0.1912(19) 0.0832(3) 0.6478(8) 0.051(3) Uani 1 1 d . . . . .
C6 C -0.016(2) 0.1026(4) 0.6490(8) 0.038(3) Uani 1 1 d . . . . .
C7 C -0.211(2) 0.0730(3) 0.6569(9) 0.052(3) Uani 1 1 d . . . . .
H7 H -0.3625 0.0868 0.6467 0.063 Uiso 1 1 calc R U . . .
C8 C -0.041(2) 0.1566(4) 0.6401(8) 0.040(3) Uani 1 1 d . . . . .
C9 C 0.149(2) 0.1874(4) 0.6653(8) 0.042(3) Uani 1 1 d . . . . .
H9 H 0.2965 0.1737 0.6882 0.050 Uiso 1 1 calc R U . . .
C10 C 0.123(3) 0.2384(4) 0.6571(8) 0.049(3) Uani 1 1 d . . . . .
H10 H 0.2510 0.2596 0.6752 0.059 Uiso 1 1 calc R U . . .
C11 C -0.095(2) 0.2576(5) 0.6219(10) 0.062(4) Uani 1 1 d . . . . .
H11 H -0.1144 0.2921 0.6177 0.074 Uiso 1 1 calc R U . . .
C12 C -0.278(2) 0.2279(5) 0.5937(10) 0.059(4) Uani 1 1 d . . . . .
H12 H -0.4231 0.2412 0.5671 0.070 Uiso 1 1 calc R U . . .
C13 C -0.248(2) 0.1776(4) 0.6044(9) 0.050(3) Uani 1 1 d . . . . .
H13 H -0.3779 0.1568 0.5863 0.060 Uiso 1 1 calc R U . . .
C14 C 0.131(2) 0.0153(4) 0.8055(9) 0.059(3) Uani 1 1 d . . . . .
N15 N -0.015(2) 0.0387(4) 0.8471(7) 0.071(3) Uani 1 1 d . . . . .
C16 C 0.056(3) 0.0433(5) 0.9359(8) 0.074(4) Uani 1 1 d . . . . .
H16 H -0.0454 0.0598 0.9678 0.089 Uiso 1 1 calc R U . . .
C17 C 0.258(3) 0.0264(4) 0.9817(10) 0.085(5) Uani 1 1 d . . . . .
H17 H 0.2972 0.0314 1.0431 0.102 Uiso 1 1 calc R U . . .
C18 C 0.407(3) 0.0014(6) 0.9365(10) 0.085(4) Uani 1 1 d . . . . .
H18 H 0.5527 -0.0105 0.9659 0.102 Uiso 1 1 calc R U . . .
C19 C 0.338(2) -0.0056(5) 0.8484(10) 0.079(4) Uani 1 1 d . . . . .
H19 H 0.4307 -0.0246 0.8164 0.094 Uiso 1 1 calc R U . . .
O21 O 0.0999(14) 0.8985(2) 0.6240(6) 0.0439(19) Uani 1 1 d . . . . .
N22 N 0.2676(15) 0.8660(3) 0.6288(6) 0.033(2) Uani 1 1 d . . . . .
C23 C 0.5049(19) 0.8835(4) 0.6596(8) 0.035(2) Uani 1 1 d . . . . .
H23 H 0.5073 0.9195 0.6474 0.042 Uiso 1 1 calc R U . . .
N24 N 0.6468(18) 0.8593(3) 0.6032(7) 0.042(2) Uani 1 1 d D . . . .
H24 H 0.805(10) 0.876(3) 0.615(6) 0.050 Uiso 1 1 d D U . . .
N25 N 0.6340(17) 0.8087(3) 0.5992(7) 0.039(2) Uani 1 1 d . . . . .
C26 C 0.434(2) 0.7905(3) 0.6021(8) 0.034(3) Uani 1 1 d . . . . .
C27 C 0.236(2) 0.8197(3) 0.6055(8) 0.041(3) Uani 1 1 d . . . . .
H27 H 0.0839 0.8063 0.5912 0.049 Uiso 1 1 calc R U . . .
C28 C 0.4071(19) 0.7352(3) 0.5923(8) 0.036(3) Uani 1 1 d . . . . .
C29 C 0.5750(19) 0.7077(4) 0.5615(7) 0.036(3) Uani 1 1 d . . . . .
H29 H 0.7077 0.7236 0.5471 0.044 Uiso 1 1 calc R U . . .
C30 C 0.552(2) 0.6568(3) 0.5512(7) 0.036(3) Uani 1 1 d . . . . .
H30 H 0.6643 0.6384 0.5275 0.043 Uiso 1 1 calc R U . . .
C31 C 0.359(2) 0.6335(4) 0.5766(10) 0.052(3) Uani 1 1 d . . . . .
H31 H 0.3392 0.5990 0.5702 0.063 Uiso 1 1 calc R U . . .
C32 C 0.198(2) 0.6610(4) 0.6108(8) 0.042(3) Uani 1 1 d . . . . .
H32 H 0.0698 0.6449 0.6282 0.050 Uiso 1 1 calc R U . . .
C33 C 0.219(2) 0.7123(3) 0.6206(8) 0.039(3) Uani 1 1 d . . . . .
H33 H 0.1093 0.7307 0.6456 0.047 Uiso 1 1 calc R U . . .
C34 C 0.5713(18) 0.8767(4) 0.7557(7) 0.035(2) Uani 1 1 d . . . . .
N35 N 0.4184(17) 0.8598(3) 0.7993(6) 0.047(2) Uani 1 1 d . . . . .
C36 C 0.490(2) 0.8555(5) 0.8883(9) 0.058(4) Uani 1 1 d . . . . .
H36 H 0.3855 0.8404 0.9206 0.070 Uiso 1 1 calc R U . . .
C37 C 0.695(2) 0.8708(4) 0.9342(7) 0.048(3) Uani 1 1 d . . . . .
H37 H 0.7316 0.8687 0.9963 0.058 Uiso 1 1 calc R U . . .
C38 C 0.848(2) 0.8898(5) 0.8843(10) 0.065(4) Uani 1 1 d . . . . .
H38 H 0.9972 0.9007 0.9119 0.078 Uiso 1 1 calc R U . . .
C39 C 0.785(2) 0.8930(4) 0.7956(8) 0.047(3) Uani 1 1 d . . . . .
H39 H 0.8898 0.9065 0.7614 0.056 Uiso 1 1 calc R U . . .
O41 O 1.3392(13) 0.6004(2) 0.3337(6) 0.0388(18) Uani 1 1 d . . . . .
N42 N 1.1759(16) 0.6327(3) 0.3326(6) 0.032(2) Uani 1 1 d . . . . .
C43 C 0.9374(18) 0.6147(3) 0.3007(8) 0.033(2) Uani 1 1 d D . . . .
H43 H 0.9310 0.5788 0.3133 0.040 Uiso 1 1 calc R U . . .
N44 N 0.7916(15) 0.6400(3) 0.3499(6) 0.0278(18) Uani 1 1 d D . . . .
H44 H 0.628(8) 0.628(2) 0.353(5) 0.033 Uiso 1 1 d D U . . .
N45 N 0.7974(15) 0.6896(3) 0.3565(6) 0.0259(18) Uani 1 1 d D . . . .
C46 C 1.0006(18) 0.7101(3) 0.3527(7) 0.026(2) Uani 1 1 d . . . . .
C47 C 1.2025(18) 0.6789(3) 0.3502(6) 0.028(2) Uani 1 1 d . . . . .
H47 H 1.3539 0.6926 0.3614 0.033 Uiso 1 1 calc R U . . .
C48 C 1.0255(18) 0.7629(3) 0.3611(6) 0.028(2) Uani 1 1 d . . . . .
C49 C 1.2147(19) 0.7875(3) 0.3371(8) 0.035(2) Uani 1 1 d . . . . .
H49 H 1.3315 0.7692 0.3159 0.042 Uiso 1 1 calc R U . . .
C50 C 1.234(2) 0.8375(4) 0.3437(8) 0.046(3) Uani 1 1 d . . . . .
H50 H 1.3622 0.8536 0.3259 0.055 Uiso 1 1 calc R U . . .
C51 C 1.073(2) 0.8640(4) 0.3755(8) 0.042(3) Uani 1 1 d . . . . .
H51 H 1.0870 0.8987 0.3792 0.050 Uiso 1 1 calc R U . . .
C52 C 0.890(2) 0.8413(4) 0.4022(9) 0.048(3) Uani 1 1 d . . . . .
H52 H 0.7774 0.8603 0.4247 0.058 Uiso 1 1 calc R U . . .
C53 C 0.867(2) 0.7915(3) 0.3968(8) 0.037(3) Uani 1 1 d . . . . .
H53 H 0.7417 0.7760 0.4176 0.045 Uiso 1 1 calc R U . . .
C54 C 0.8651(16) 0.6230(3) 0.1993(5) 0.032(2) Uani 1 1 d D . . . .
N55 N 1.0231(15) 0.6424(3) 0.1541(6) 0.046(2) Uani 1 1 d D . . . .
C56 C 0.9588(17) 0.6464(4) 0.0673(7) 0.049(3) Uani 1 1 d D . . . .
H56 H 1.0677 0.6587 0.0339 0.059 Uiso 1 1 calc R U . . .
C57 C 0.745(2) 0.6335(5) 0.0252(8) 0.064(4) Uani 1 1 d D . . . .
H57 H 0.7058 0.6388 -0.0362 0.077 Uiso 1 1 calc R U . . .
C58 C 0.5808(18) 0.6129(4) 0.0692(7) 0.050(3) Uani 1 1 d D . . . .
H58 H 0.4349 0.6018 0.0389 0.060 Uiso 1 1 calc R U . . .
C59 C 0.6409(16) 0.6094(4) 0.1604(7) 0.044(3) Uani 1 1 d D . . . .
H59 H 0.5324 0.5981 0.1948 0.053 Uiso 1 1 calc R U . . .
O61 O 0.796(2) 0.4971(4) 0.2422(10) 0.057(3) Uani 0.754(10) 1 d D U P A 1
N62 N 0.655(3) 0.4692(4) 0.279(3) 0.053(5) Uani 0.754(10) 1 d D U P A 1
C63 C 0.471(2) 0.4940(4) 0.3195(10) 0.044(3) Uani 0.754(10) 1 d D U P A 1
H63 H 0.4376 0.5272 0.2928 0.052 Uiso 0.754(10) 1 calc R U P A 1
N64 N 0.268(2) 0.4632(3) 0.2995(11) 0.031(4) Uani 0.754(10) 1 d D . P A 1
H64 H 0.108(8) 0.478(2) 0.299(7) 0.037 Uiso 0.754(10) 1 d D U P A 1
N65 N 0.2650(17) 0.4148(3) 0.3067(7) 0.038(2) Uani 1 1 d D . . . .
C66 C 0.465(2) 0.3950(4) 0.3044(8) 0.040(3) Uani 1 1 d . . . . .
C67 C 0.659(2) 0.4227(4) 0.2879(8) 0.044(3) Uani 1 1 d D U . . .
H67 H 0.7986 0.4057 0.2835 0.052 Uiso 1 1 calc R U . A 1
C68 C 0.4896(19) 0.3411(4) 0.3180(8) 0.038(3) Uani 1 1 d . . . . .
C69 C 0.298(2) 0.3106(4) 0.2901(8) 0.040(3) Uani 1 1 d . . . . .
H69 H 0.1533 0.3241 0.2633 0.048 Uiso 1 1 calc R U . . .
C70 C 0.323(2) 0.2610(4) 0.3021(9) 0.051(3) Uani 1 1 d . . . . .
H70 H 0.1921 0.2404 0.2850 0.062 Uiso 1 1 calc R U . . .
C71 C 0.530(2) 0.2401(4) 0.3377(8) 0.050(3) Uani 1 1 d . . . . .
H71 H 0.5421 0.2056 0.3451 0.060 Uiso 1 1 calc R U . . .
C72 C 0.724(2) 0.2704(5) 0.3633(8) 0.056(3) Uani 1 1 d . . . . .
H72 H 0.8693 0.2562 0.3873 0.067 Uiso 1 1 calc R U . . .
C73 C 0.705(2) 0.3196(4) 0.3538(8) 0.043(3) Uani 1 1 d . . . . .
H73 H 0.8373 0.3399 0.3713 0.052 Uiso 1 1 calc R U . . .
C74 C 0.5572(15) 0.4988(2) 0.4127(5) 0.049(3) Uani 0.754(10) 1 d D U P A 1
N75 N 0.7782(14) 0.5160(2) 0.4329(6) 0.087(4) Uani 0.754(10) 1 d D U P A 1
C76 C 0.8640(17) 0.5226(3) 0.5179(8) 0.113(7) Uani 0.754(10) 1 d D U P A 1
H76 H 1.0181 0.5346 0.5339 0.136 Uiso 0.754(10) 1 calc R U P A 1
C77 C 0.740(2) 0.5130(4) 0.5819(8) 0.112(6) Uani 0.754(10) 1 d D U P A 1
H77 H 0.8100 0.5184 0.6412 0.134 Uiso 0.754(10) 1 calc R U P A 1
C78 C 0.514(2) 0.4954(4) 0.5634(8) 0.082(5) Uani 0.754(10) 1 d D U P A 1
H78 H 0.4276 0.4887 0.6086 0.098 Uiso 0.754(10) 1 calc R U P A 1
C79 C 0.4192(16) 0.4881(3) 0.4751(7) 0.068(4) Uani 0.754(10) 1 d D U P A 1
H79 H 0.2655 0.4762 0.4581 0.082 Uiso 0.754(10) 1 calc R U P A 1
O61B O 0.788(4) 0.5041(9) 0.2814(15) 0.010(5) Uani 0.246(10) 1 d D U P A 2
N62B N 0.630(6) 0.4693(6) 0.283(6) 0.025(8) Uani 0.246(10) 1 d D U P A 2
C63B C 0.402(5) 0.4946(11) 0.252(2) 0.015(5) Uani 0.246(10) 1 d D U P A 2
H63B H 0.3910 0.5291 0.2727 0.019 Uiso 0.246(10) 1 calc R U P A 2
N64B N 0.232(6) 0.4603(8) 0.276(3) 0.037(13) Uani 0.246(10) 1 d D U P A 2
H64B H 0.063(9) 0.465(4) 0.245(11) 0.045 Uiso 0.246(10) 1 d D U P A 2
C74B C 0.329(3) 0.4870(7) 0.1563(10) 0.011(6) Uani 0.246(10) 1 d G U P A 2
N75B N 0.466(3) 0.4588(6) 0.1104(12) 0.018(6) Uani 0.246(10) 1 d G U P A 2
C76B C 0.396(3) 0.4510(7) 0.0211(12) 0.017(6) Uani 0.246(10) 1 d G U P A 2
H76B H 0.4897 0.4318 -0.0102 0.021 Uiso 0.246(10) 1 calc R U P A 2
C77B C 0.190(4) 0.4713(8) -0.0223(10) 0.023(6) Uani 0.246(10) 1 d G U P A 2
H77B H 0.1426 0.4659 -0.0834 0.028 Uiso 0.246(10) 1 calc R U P A 2
C78B C 0.053(3) 0.4994(7) 0.0235(12) 0.013(6) Uani 0.246(10) 1 d G U P A 2
H78B H -0.0874 0.5133 -0.0061 0.016 Uiso 0.246(10) 1 calc R U P A 2
C79B C 0.123(3) 0.5073(7) 0.1128(12) 0.017(6) Uani 0.246(10) 1 d G U P A 2
H79B H 0.0296 0.5265 0.1442 0.020 Uiso 0.246(10) 1 calc R U P A 2

loop_
_atom_site_aniso_label
_atom_site_aniso_U_11
_atom_site_aniso_U_22
_atom_site_aniso_U_33
_atom_site_aniso_U_23
_atom_site_aniso_U_13
_atom_site_aniso_U_12
O1 0.057(5) 0.055(5) 0.116(8) -0.003(5) 0.030(5) -0.015(4)
N2 0.040(5) 0.028(4) 0.058(6) -0.001(4) 0.004(5) -0.003(4)
C3 0.053(6) 0.036(6) 0.078(8) 0.002(5) 0.006(6) -0.002(5)
N4 0.044(5) 0.026(4) 0.086(7) -0.010(4) 0.020(5) 0.000(4)
N5 0.051(7) 0.033(5) 0.067(7) -0.010(5) 0.007(5) -0.005(5)
C6 0.035(7) 0.037(6) 0.039(6) -0.007(5) -0.002(5) 0.000(5)
C7 0.058(8) 0.017(5) 0.085(9) 0.009(5) 0.021(7) 0.000(5)
C8 0.045(7) 0.037(6) 0.038(6) 0.011(5) 0.005(5) 0.002(5)
C9 0.032(6) 0.048(7) 0.042(6) 0.002(5) -0.002(5) -0.002(5)
C10 0.076(9) 0.024(6) 0.047(7) -0.001(5) 0.005(7) -0.011(6)
C11 0.058(9) 0.036(7) 0.089(10) 0.011(6) 0.006(8) 0.017(6)
C12 0.034(7) 0.044(7) 0.095(11) 0.010(7) 0.001(7) 0.007(6)
C13 0.028(6) 0.038(6) 0.081(9) 0.005(6) 0.002(6) -0.006(5)
C14 0.057(7) 0.035(5) 0.083(9) -0.007(5) 0.005(6) -0.004(5)
N15 0.089(8) 0.070(7) 0.056(6) -0.013(5) 0.015(6) 0.009(6)
C16 0.101(11) 0.076(9) 0.050(7) -0.003(6) 0.021(7) 0.007(8)
C17 0.114(12) 0.041(7) 0.088(10) -0.007(6) -0.010(10) -0.011(7)
C18 0.068(9) 0.107(12) 0.074(9) -0.014(8) -0.003(8) 0.012(8)
C19 0.062(8) 0.090(10) 0.078(9) -0.013(8) -0.004(7) 0.013(7)
O21 0.040(5) 0.027(4) 0.066(5) 0.001(4) 0.013(4) 0.009(3)
N22 0.019(4) 0.029(4) 0.049(5) -0.009(4) 0.001(4) 0.003(4)
C23 0.031(6) 0.032(5) 0.043(6) 0.007(4) 0.011(5) -0.002(5)
N24 0.041(6) 0.021(4) 0.067(6) -0.011(4) 0.023(5) -0.001(4)
N25 0.035(5) 0.027(4) 0.057(6) -0.003(4) 0.012(5) -0.005(4)
C26 0.033(6) 0.020(5) 0.050(7) -0.001(4) 0.006(5) -0.001(4)
C27 0.024(6) 0.025(5) 0.073(8) -0.005(5) 0.010(6) 0.000(5)
C28 0.027(5) 0.024(5) 0.055(7) -0.017(5) 0.003(5) 0.002(4)
C29 0.030(6) 0.041(6) 0.036(6) -0.005(5) 0.000(5) 0.010(5)
C30 0.056(7) 0.019(5) 0.031(5) -0.007(4) 0.008(5) 0.004(5)
C31 0.053(8) 0.024(5) 0.082(9) -0.014(6) 0.016(7) -0.001(5)
C32 0.042(7) 0.030(6) 0.054(7) 0.002(5) 0.008(6) -0.008(5)
C33 0.036(7) 0.030(6) 0.052(7) 0.001(5) 0.008(6) 0.000(5)
C34 0.024(6) 0.032(6) 0.049(7) -0.003(5) 0.009(5) -0.002(4)
N35 0.048(6) 0.048(6) 0.042(5) -0.010(4) 0.003(5) -0.005(5)
C36 0.057(9) 0.060(8) 0.058(8) -0.016(6) 0.012(7) -0.008(7)
C37 0.053(8) 0.055(7) 0.034(6) -0.007(5) -0.002(6) 0.011(6)
C38 0.047(8) 0.072(9) 0.074(10) 0.011(7) 0.005(8) -0.004(7)
C39 0.034(7) 0.055(8) 0.052(7) -0.003(6) 0.004(6) -0.003(6)
O41 0.016(4) 0.029(4) 0.068(5) -0.009(4) -0.003(3) 0.003(3)
N42 0.030(5) 0.027(4) 0.041(5) 0.006(4) 0.007(4) 0.002(4)
C43 0.024(6) 0.022(5) 0.052(6) -0.014(4) 0.003(5) 0.001(4)
N44 0.022(4) 0.027(4) 0.032(4) 0.000(3) -0.003(4) -0.002(3)
N45 0.026(5) 0.029(4) 0.021(4) -0.001(3) -0.001(3) 0.002(4)
C46 0.022(5) 0.040(6) 0.016(5) -0.001(4) 0.000(4) 0.006(4)
C47 0.026(5) 0.033(5) 0.019(4) -0.001(4) -0.010(4) -0.001(4)
C48 0.033(6) 0.027(5) 0.019(5) 0.011(4) -0.007(4) 0.000(4)
C49 0.027(6) 0.035(6) 0.041(6) -0.001(5) 0.001(5) -0.001(4)
C50 0.042(7) 0.032(6) 0.065(8) 0.004(5) 0.013(7) -0.006(5)
C51 0.050(7) 0.028(6) 0.042(6) 0.005(4) -0.004(6) -0.001(5)
C52 0.037(7) 0.038(7) 0.070(8) -0.009(6) 0.009(6) 0.010(5)
C53 0.035(6) 0.025(5) 0.053(7) 0.005(5) 0.011(6) -0.004(5)
C54 0.036(6) 0.028(5) 0.030(5) -0.009(4) 0.003(5) -0.002(5)
N55 0.036(5) 0.041(5) 0.063(6) 0.010(5) 0.015(5) -0.006(4)
C56 0.038(7) 0.065(8) 0.048(7) 0.014(6) 0.017(6) 0.003(6)
C57 0.058(9) 0.076(9) 0.058(8) 0.002(7) 0.012(7) 0.005(7)
C58 0.034(7) 0.072(8) 0.040(6) -0.018(6) -0.005(6) 0.004(6)
C59 0.027(6) 0.053(7) 0.050(7) 0.003(5) 0.001(5) 0.005(5)
O61 0.050(6) 0.029(5) 0.099(9) 0.012(6) 0.031(6) 0.001(4)
N62 0.033(8) 0.052(8) 0.072(13) 0.000(8) 0.007(8) -0.003(6)
C63 0.039(7) 0.020(5) 0.073(9) -0.007(5) 0.013(6) 0.001(5)
N64 0.025(6) 0.030(7) 0.031(8) -0.010(5) -0.012(5) 0.005(5)
N65 0.034(5) 0.031(5) 0.046(5) 0.003(4) 0.003(4) 0.004(4)
C66 0.037(7) 0.033(6) 0.050(7) -0.004(5) 0.007(6) -0.001(5)
C67 0.024(5) 0.038(5) 0.063(7) -0.004(5) -0.007(5) 0.006(4)
C68 0.034(6) 0.029(5) 0.051(7) -0.014(5) 0.011(6) -0.005(5)
C69 0.047(7) 0.025(5) 0.049(7) -0.013(5) 0.013(6) -0.007(5)
C70 0.034(7) 0.048(8) 0.070(8) -0.006(6) 0.003(6) -0.009(5)
C71 0.064(8) 0.030(6) 0.056(7) 0.003(5) 0.014(7) -0.018(6)
C72 0.069(9) 0.046(7) 0.051(8) 0.007(6) 0.007(7) 0.002(7)
C73 0.045(7) 0.046(7) 0.036(6) 0.003(5) 0.004(5) -0.003(5)
C74 0.053(6) 0.020(5) 0.075(7) -0.016(5) 0.013(6) -0.001(5)
N75 0.063(7) 0.107(10) 0.092(8) -0.026(7) 0.012(7) -0.020(7)
C76 0.088(11) 0.147(15) 0.099(10) -0.022(11) -0.001(8) -0.002(10)
C77 0.112(11) 0.132(13) 0.084(9) -0.010(10) -0.004(8) -0.005(10)
C78 0.109(10) 0.057(8) 0.074(8) -0.005(8) 0.006(9) 0.007(8)
C79 0.078(9) 0.055(8) 0.073(8) -0.006(6) 0.018(7) -0.008(7)
O61B 0.011(5) 0.009(5) 0.011(5) 0.000(3) 0.003(3) 0.001(3)
N62B 0.015(9) 0.027(10) 0.030(17) -0.005(13) -0.008(12) -0.009(7)
C63B 0.015(5) 0.015(5) 0.016(5) -0.0002(15) 0.0029(17) -0.0003(15)
N64B 0.032(14) 0.037(17) 0.04(2) 0.008(11) 0.000(13) -0.017(11)
C74B 0.010(8) 0.016(8) 0.007(8) 0.001(6) -0.003(6) -0.003(6)
N75B 0.015(8) 0.013(8) 0.026(8) 0.004(6) 0.001(6) 0.007(6)
C76B 0.021(8) 0.011(8) 0.020(8) -0.005(6) 0.002(6) 0.001(6)
C77B 0.026(9) 0.028(9) 0.016(8) 0.006(6) 0.005(6) 0.001(7)
C78B 0.015(8) 0.004(8) 0.017(8) 0.000(6) -0.004(6) 0.001(6)
C79B 0.015(8) 0.011(8) 0.023(8) 0.000(6) 0.001(6) 0.007(6)

loop_
_atom_type_symbol
_atom_type_description
_atom_type_scat_dispersion_real
_atom_type_scat_dispersion_imag
_atom_type_scat_source
C C 0.0033 0.0016 'International Tables Vol C Tables 4.2.6.8 and 6.1.1.4'
H H 0.0000 0.0000 'International Tables Vol C Tables 4.2.6.8 and 6.1.1.4'
N N 0.0061 0.0033 'International Tables Vol C Tables 4.2.6.8 and 6.1.1.4'
O O 0.0106 0.0060 'International Tables Vol C Tables 4.2.6.8 and 6.1.1.4'

loop_
_geom_angle_atom_site_label_1
_geom_angle_atom_site_label_2
_geom_angle_atom_site_label_3
_geom_angle
C7 N2 O1 125.4(10)
C7 N2 C3 117.8(9)
O1 N2 C3 116.7(9)
N4 C3 N2 108.9(10)
N4 C3 C14 116.8(10)
N2 C3 C14 110.8(10)
N4 C3 H3 106.6
N2 C3 H3 106.6
C14 C3 H3 106.6
N5 N4 C3 114.8(9)
N5 N4 H4 117(6)
C3 N4 H4 111(6)
C6 N5 N4 115.3(9)
N5 C6 C7 121.6(10)
N5 C6 C8 117.9(10)
C7 C6 C8 120.5(10)
N2 C7 C6 119.9(11)
N2 C7 H7 120.1
C6 C7 H7 120.1
C13 C8 C9 118.1(10)
C13 C8 C6 121.1(10)
C9 C8 C6 120.8(10)
C8 C9 C10 120.2(11)
C8 C9 H9 119.9
C10 C9 H9 119.9
C11 C10 C9 118.9(11)
C11 C10 H10 120.5
C9 C10 H10 120.5
C12 C11 C10 121.4(12)
C12 C11 H11 119.3
C10 C11 H11 119.3
C11 C12 C13 118.4(11)
C11 C12 H12 120.8
C13 C12 H12 120.8
C8 C13 C12 122.9(11)
C8 C13 H13 118.5
C12 C13 H13 118.5
N15 C14 C19 123.0(12)
N15 C14 C3 116.3(10)
C19 C14 C3 120.6(11)
C14 N15 C16 115.2(11)
C17 C16 N15 125.5(12)
C17 C16 H16 117.2
N15 C16 H16 117.2
C16 C17 C18 118.2(13)
C16 C17 H17 120.9
C18 C17 H17 120.9
C19 C18 C17 117.9(13)
C19 C18 H18 121.0
C17 C18 H18 121.0
C18 C19 C14 120.0(12)
C18 C19 H19 120.0
C14 C19 H19 120.0
C27 N22 O21 124.1(9)
C27 N22 C23 118.8(8)
O21 N22 C23 117.0(8)
N24 C23 N22 105.3(9)
N24 C23 C34 117.9(9)
N22 C23 C34 110.7(8)
N24 C23 H23 107.5
N22 C23 H23 107.5
C34 C23 H23 107.5
N25 N24 C23 116.4(8)
N25 N24 H24 120(6)
C23 N24 H24 106(6)
C26 N25 N24 115.4(9)
N25 C26 C27 122.9(9)
N25 C26 C28 117.4(9)
C27 C26 C28 119.4(9)
N22 C27 C26 118.1(9)
N22 C27 H27 120.9
C26 C27 H27 120.9
C29 C28 C33 120.7(9)
C29 C28 C26 120.2(9)
C33 C28 C26 118.9(8)
C28 C29 C30 121.1(10)
C28 C29 H29 119.5
C30 C29 H29 119.5
C29 C30 C31 118.6(9)
C29 C30 H30 120.7
C31 C30 H30 120.7
C32 C31 C30 119.6(10)
C32 C31 H31 120.2
C30 C31 H31 120.2
C31 C32 C33 122.1(10)
C31 C32 H32 119.0
C33 C32 H32 119.0
C28 C33 C32 117.7(10)
C28 C33 H33 121.1
C32 C33 H33 121.1
N35 C34 C39 122.7(10)
N35 C34 C23 119.0(9)
C39 C34 C23 118.1(9)
C34 N35 C36 115.8(10)
C37 C36 N35 126.2(11)
C37 C36 H36 116.9
N35 C36 H36 116.9
C36 C37 C38 115.0(11)
C36 C37 H37 122.5
C38 C37 H37 122.5
C39 C38 C37 120.2(12)
C39 C38 H38 119.9
C37 C38 H38 119.9
C38 C39 C34 119.9(11)
C38 C39 H39 120.1
C34 C39 H39 120.1
C47 N42 O41 126.6(9)
C47 N42 C43 117.7(8)
O41 N42 C43 115.4(7)
N44 C43 N42 106.2(8)
N44 C43 C54 112.6(8)
N42 C43 C54 111.1(8)
N44 C43 H43 108.9
N42 C43 H43 108.9
C54 C43 H43 108.9
N45 N44 C43 121.1(8)
N45 N44 H44 109(4)
C43 N44 H44 122(4)
C46 N45 N44 115.4(8)
N45 C46 C48 119.5(8)
N45 C46 C47 119.4(9)
C48 C46 C47 120.7(9)
N42 C47 C46 120.3(9)
N42 C47 H47 119.8
C46 C47 H47 119.8
C53 C48 C49 116.8(8)
C53 C48 C46 121.6(9)
C49 C48 C46 121.6(9)
C50 C49 C48 121.1(10)
C50 C49 H49 119.5
C48 C49 H49 119.5
C51 C50 C49 120.3(11)
C51 C50 H50 119.8
C49 C50 H50 119.8
C50 C51 C52 120.5(10)
C50 C51 H51 119.7
C52 C51 H51 119.7
C51 C52 C53 120.3(10)
C51 C52 H52 119.8
C53 C52 H52 119.8
C52 C53 C48 120.9(10)
C52 C53 H53 119.6
C48 C53 H53 119.6
N55 C54 C59 123.6(8)
N55 C54 C43 118.8(8)
C59 C54 C43 117.5(8)
C56 N55 C54 116.9(8)
N55 C56 C57 122.6(9)
N55 C56 H56 118.7
C57 C56 H56 118.7
C56 C57 C58 121.8(11)
C56 C57 H57 119.1
C58 C57 H57 119.1
C57 C58 C59 116.8(10)
C57 C58 H58 121.6
C59 C58 H58 121.6
C54 C59 C58 118.0(9)
C54 C59 H59 121.0
C58 C59 H59 121.0
C67 N62 O61 128.1(17)
C67 N62 C63 113.8(16)
O61 N62 C63 118.0(10)
N64 C63 C74 113.3(11)
N64 C63 N62 105.9(12)
C74 C63 N62 108.0(17)
N64 C63 H63 109.8
C74 C63 H63 109.8
N62 C63 H63 109.8
N65 N64 C63 125.5(10)
N65 N64 H64 112(4)
C63 N64 H64 119(4)
C66 N65 N64 112.9(10)
C66 N65 N64B 116.8(18)
N65 C66 C67 122.5(10)
N65 C66 C68 118.2(9)
C67 C66 C68 119.4(9)
N62 C67 C66 123.2(11)
N62B C67 C66 115.7(16)
N62 C67 H67 118.4
C66 C67 H67 118.4
C69 C68 C73 119.1(10)
C69 C68 C66 119.4(10)
C73 C68 C66 121.4(9)
C70 C69 C68 118.9(11)
C70 C69 H69 120.6
C68 C69 H69 120.6
C71 C70 C69 122.2(11)
C71 C70 H70 118.9
C69 C70 H70 118.9
C70 C71 C72 119.2(11)
C70 C71 H71 120.4
C72 C71 H71 120.4
C73 C72 C71 120.3(13)
C73 C72 H72 119.8
C71 C72 H72 119.8
C72 C73 C68 120.2(11)
C72 C73 H73 119.9
C68 C73 H73 119.9
N75 C74 C79 123.7(8)
N75 C74 C63 114.3(9)
C79 C74 C63 122.0(9)
C76 N75 C74 116.9(8)
N75 C76 C77 122.6(9)
N75 C76 H76 118.7
C77 C76 H76 118.7
C76 C77 C78 121.9(11)
C76 C77 H77 119.0
C78 C77 H77 119.0
C77 C78 C79 116.8(10)
C77 C78 H78 121.6
C79 C78 H78 121.6
C74 C79 C78 118.1(9)
C74 C79 H79 121.0
C78 C79 H79 121.0
C67 N62B O61B 129(2)
C67 N62B C63B 125(3)
O61B N62B C63B 104(2)
N64B C63B C74B 94(3)
N64B C63B N62B 103(3)
C74B C63B N62B 110(4)
N64B C63B H63B 115.6
C74B C63B H63B 115.6
N62B C63B H63B 115.6
N65 N64B C63B 129(3)
N65 N64B H64B 110(4)
C63B N64B H64B 117(4)
N75B C74B C79B 120.0
N75B C74B C63B 119.8(15)
C79B C74B C63B 120.2(15)
C74B N75B C76B 120.0
C77B C76B N75B 120.0
C77B C76B H76B 120.0
N75B C76B H76B 120.0
C76B C77B C78B 120.0
C76B C77B H77B 120.0
C78B C77B H77B 120.0
C79B C78B C77B 120.0
C79B C78B H78B 120.0
C77B C78B H78B 120.0
C78B C79B C74B 120.0
C78B C79B H79B 120.0
C74B C79B H79B 120.0

loop_
_geom_bond_atom_site_label_1
_geom_bond_atom_site_label_2
_geom_bond_distance
O1 N2 1.314(11)
N2 C7 1.299(12)
N2 C3 1.460(14)
C3 N4 1.427(15)
C3 C14 1.538(18)
C3 H3 1.0000
N4 N5 1.414(12)
N4 H4 1.02(4)
N5 C6 1.328(14)
C6 C7 1.419(15)
C6 C8 1.482(14)
C7 H7 0.9500
C8 C13 1.369(15)
C8 C9 1.391(15)
C9 C10 1.404(14)
C9 H9 0.9500
C10 C11 1.395(17)
C10 H10 0.9500
C11 C12 1.353(17)
C11 H11 0.9500
C12 C13 1.390(15)
C12 H12 0.9500
C13 H13 0.9500
C14 N15 1.321(13)
C14 C19 1.398(15)
N15 C16 1.373(14)
C16 C17 1.349(18)
C16 H16 0.9500
C17 C18 1.389(18)
C17 H17 0.9500
C18 C19 1.369(17)
C18 H18 0.9500
C19 H19 0.9500
O21 N22 1.315(10)
N22 C27 1.315(12)
N22 C23 1.467(13)
C23 N24 1.463(13)
C23 C34 1.485(15)
C23 H23 1.0000
N24 N25 1.382(11)
N24 H24 1.02(4)
N25 C26 1.280(13)
C26 C27 1.417(14)
C26 C28 1.520(12)
C27 H27 0.9500
C28 C29 1.385(13)
C28 C33 1.401(14)
C29 C30 1.398(13)
C29 H29 0.9500
C30 C31 1.415(15)
C30 H30 0.9500
C31 C32 1.377(15)
C31 H31 0.9500
C32 C33 1.408(13)
C32 H32 0.9500
C33 H33 0.9500
C34 N35 1.297(12)
C34 C39 1.371(14)
N35 C36 1.375(15)
C36 C37 1.350(16)
C36 H36 0.9500
C37 C38 1.382(16)
C37 H37 0.9500
C38 C39 1.364(17)
C38 H38 0.9500
C39 H39 0.9500
O41 N42 1.297(10)
N42 C47 1.292(11)
N42 C43 1.481(13)
C43 N44 1.420(12)
C43 C54 1.572(13)
C43 H43 1.0000
N44 N45 1.355(10)
N44 H44 1.02(4)
N45 C46 1.324(12)
C46 C48 1.450(12)
C46 C47 1.463(13)
C47 H47 0.9500
C48 C53 1.397(14)
C48 C49 1.399(13)
C49 C50 1.370(13)
C49 H49 0.9500
C50 C51 1.347(15)
C50 H50 0.9500
C51 C52 1.362(16)
C51 H51 0.9500
C52 C53 1.367(14)
C52 H52 0.9500
C53 H53 0.9500
C54 N55 1.360(10)
C54 C59 1.395(11)
N55 C56 1.338(13)
C56 C57 1.353(14)
C56 H56 0.9500
C57 C58 1.392(14)
C57 H57 0.9500
C58 C59 1.399(13)
C58 H58 0.9500
C59 H59 0.9500
O61 N62 1.322(17)
N62 C67 1.274(13)
N62 C63 1.50(2)
C63 N64 1.448(14)
C63 C74 1.451(17)
C63 H63 1.0000
N64 N65 1.324(12)
N64 H64 1.02(4)
N65 C66 1.297(13)
N65 N64B 1.333(16)
C66 C67 1.425(15)
C66 C68 1.486(13)
C67 N62B 1.281(16)
C67 H67 0.9500
C68 C69 1.403(14)
C68 C73 1.414(15)
C69 C70 1.368(14)
C69 H69 0.9500
C70 C71 1.363(17)
C70 H70 0.9500
C71 C72 1.404(16)
C71 H71 0.9500
C72 C73 1.353(16)
C72 H72 0.9500
C73 H73 0.9500
C74 N75 1.360(10)
C74 C79 1.395(11)
N75 C76 1.338(13)
C76 C77 1.353(14)
C76 H76 0.9500
C77 C78 1.391(14)
C77 H77 0.9500
C78 C79 1.399(13)
C78 H78 0.9500
C79 H79 0.9500
O61B N62B 1.327(19)
N62B C63B 1.50(3)
C63B N64B 1.458(18)
C63B C74B 1.48(3)
C63B H63B 1.0000
N64B H64B 1.03(4)
C74B N75B 1.3900
C74B C79B 1.3900
N75B C76B 1.3900
C76B C77B 1.3900
C76B H76B 0.9500
C77B C78B 1.3900
C77B H77B 0.9500
C78B C79B 1.3900
C78B H78B 0.9500
C79B H79B 0.9500

loop_
_geom_torsion_atom_site_label_1
_geom_torsion_atom_site_label_2
_geom_torsion_atom_site_label_3
_geom_torsion_atom_site_label_4
_geom_torsion
C7 N2 C3 N4 -40.4(15)
O1 N2 C3 N4 142.6(10)
C7 N2 C3 C14 89.3(12)
O1 N2 C3 C14 -87.7(12)
N2 C3 N4 N5 54.1(13)
C14 C3 N4 N5 -72.3(13)
C3 N4 N5 C6 -36.2(15)
N4 N5 C6 C7 2.1(17)
N4 N5 C6 C8 -176.6(9)
O1 N2 C7 C6 -174.2(11)
C3 N2 C7 C6 9.1(17)
N5 C6 C7 N2 11.8(18)
C8 C6 C7 N2 -169.5(10)
N5 C6 C8 C13 152.1(12)
C7 C6 C8 C13 -26.7(16)
N5 C6 C8 C9 -26.0(15)
C7 C6 C8 C9 155.2(11)
C13 C8 C9 C10 2.4(16)
C6 C8 C9 C10 -179.5(10)
C8 C9 C10 C11 -1.1(17)
C9 C10 C11 C12 -2(2)
C10 C11 C12 C13 3(2)
C9 C8 C13 C12 -0.9(18)
C6 C8 C13 C12 -179.0(11)
C11 C12 C13 C8 -2(2)
N4 C3 C14 N15 119.2(11)
N2 C3 C14 N15 -6.3(13)
N4 C3 C14 C19 -64.1(14)
N2 C3 C14 C19 170.5(10)
C19 C14 N15 C16 3.1(16)
C3 C14 N15 C16 179.8(11)
C14 N15 C16 C17 0.3(19)
N15 C16 C17 C18 -1(2)
C16 C17 C18 C19 -1(2)
C17 C18 C19 C14 5(2)
N15 C14 C19 C18 -5.8(19)
C3 C14 C19 C18 177.7(13)
C27 N22 C23 N24 39.3(12)
O21 N22 C23 N24 -138.7(9)
C27 N22 C23 C34 -89.1(11)
O21 N22 C23 C34 92.9(11)
N22 C23 N24 N25 -54.9(12)
C34 C23 N24 N25 69.0(12)
C23 N24 N25 C26 36.0(14)
N24 N25 C26 C27 2.6(16)
N24 N25 C26 C28 176.3(9)
O21 N22 C27 C26 171.0(10)
C23 N22 C27 C26 -6.8(15)
N25 C26 C27 N22 -17.8(17)
C28 C26 C27 N22 168.6(9)
N25 C26 C28 C29 -14.6(16)
C27 C26 C28 C29 159.4(10)
N25 C26 C28 C33 161.1(11)
C27 C26 C28 C33 -24.9(16)
C33 C28 C29 C30 5.1(16)
C26 C28 C29 C30 -179.3(9)
C28 C29 C30 C31 -2.8(16)
C29 C30 C31 C32 0.0(17)
C30 C31 C32 C33 0.6(19)
C29 C28 C33 C32 -4.4(16)
C26 C28 C33 C32 180.0(10)
C31 C32 C33 C28 1.6(17)
N24 C23 C34 N35 -124.7(10)
N22 C23 C34 N35 -3.5(13)
N24 C23 C34 C39 61.3(13)
N22 C23 C34 C39 -177.5(9)
C39 C34 N35 C36 -4.8(16)
C23 C34 N35 C36 -178.5(10)
C34 N35 C36 C37 5.6(18)
N35 C36 C37 C38 -3.9(19)
C36 C37 C38 C39 1.4(18)
C37 C38 C39 C34 -0.9(19)
N35 C34 C39 C38 2.8(18)
C23 C34 C39 C38 176.6(11)
C47 N42 C43 N44 -39.5(12)
O41 N42 C43 N44 145.4(8)
C47 N42 C43 C54 83.3(10)
O41 N42 C43 C54 -91.7(10)
N42 C43 N44 N45 51.7(11)
C54 C43 N44 N45 -70.1(10)
C43 N44 N45 C46 -30.3(12)
N44 N45 C46 C48 -178.7(7)
N44 N45 C46 C47 -5.5(12)
O41 N42 C47 C46 -175.3(9)
C43 N42 C47 C46 10.3(13)
N45 C46 C47 N42 14.9(13)
C48 C46 C47 N42 -172.0(8)
N45 C46 C48 C53 18.2(13)
C47 C46 C48 C53 -154.9(9)
N45 C46 C48 C49 -164.5(9)
C47 C46 C48 C49 22.5(13)
C53 C48 C49 C50 -3.8(15)
C46 C48 C49 C50 178.8(9)
C48 C49 C50 C51 1.4(17)
C49 C50 C51 C52 0.7(18)
C50 C51 C52 C53 -0.3(18)
C51 C52 C53 C48 -2.3(18)
C49 C48 C53 C52 4.2(15)
C46 C48 C53 C52 -178.4(10)
N44 C43 C54 N55 122.0(9)
N42 C43 C54 N55 3.0(12)
N44 C43 C54 C59 -58.7(12)
N42 C43 C54 C59 -177.8(8)
C59 C54 N55 C56 -2.8(15)
C43 C54 N55 C56 176.4(9)
C54 N55 C56 C57 2.2(17)
N55 C56 C57 C58 -3(2)
C56 C57 C58 C59 4.7(18)
N55 C54 C59 C58 4.3(16)
C43 C54 C59 C58 -174.9(9)
C57 C58 C59 C54 -5.0(16)
C67 N62 C63 N64 -41(3)
O61 N62 C63 N64 142(3)
C67 N62 C63 C74 81(3)
O61 N62 C63 C74 -97(3)
C74 C63 N64 N65 -73.2(16)
N62 C63 N64 N65 45(2)
C63 N64 N65 C66 -22(2)
N64 N65 C66 C67 -5.3(17)
N64B N65 C66 C67 13(3)
N64 N65 C66 C68 175.9(11)
N64B N65 C66 C68 -166(2)
O61 N62 C67 C66 -161(3)
C63 N62 C67 C66 22(4)
N65 C66 C67 N62 4(3)
C68 C66 C67 N62 -177(2)
N65 C66 C67 N62B 6(5)
C68 C66 C67 N62B -175(5)
N65 C66 C68 C69 31.7(15)
C67 C66 C68 C69 -147.2(11)
N65 C66 C68 C73 -152.1(11)
C67 C66 C68 C73 29.0(15)
C73 C68 C69 C70 3.0(15)
C66 C68 C69 C70 179.3(10)
C68 C69 C70 C71 -2.1(18)
C69 C70 C71 C72 0.2(19)
C70 C71 C72 C73 1.0(18)
C71 C72 C73 C68 0.0(17)
C69 C68 C73 C72 -1.9(16)
C66 C68 C73 C72 -178.1(10)
N64 C63 C74 N75 163.2(7)
N62 C63 C74 N75 46.3(10)
N64 C63 C74 C79 -18.7(11)
N62 C63 C74 C79 -135.7(7)
C79 C74 N75 C76 0.01(5)
C63 C74 N75 C76 178.0(7)
C74 N75 C76 C77 0.00(5)
N75 C76 C77 C78 0.00(11)
C76 C77 C78 C79 -0.01(13)
N75 C74 C79 C78 -0.01(10)
C63 C74 C79 C78 -177.8(8)
C77 C78 C79 C74 0.01(13)
C66 C67 N62B O61B 169(6)
C66 C67 N62B C63B -30(9)
C67 N62B C63B N64B 29(8)
O61B N62B C63B N64B -165(5)
C67 N62B C63B C74B -70(7)
O61B N62B C63B C74B 95(5)
C66 N65 N64B C63B -11(6)
C74B C63B N64B N65 104(4)
N62B C63B N64B N65 -8(6)
N64B C63B C74B N75B -104.7(18)
N62B C63B C74B N75B 1(3)
N64B C63B C74B C79B 74(2)
N62B C63B C74B C79B -179.8(16)
C79B C74B N75B C76B 0.0
C63B C74B N75B C76B 179(2)
C74B N75B C76B C77B 0.0
N75B C76B C77B C78B 0.0
C76B C77B C78B C79B 0.0
C77B C78B C79B C74B 0.0
N75B C74B C79B C78B 0.0
C63B C74B C79B C78B -179(2)
